data_1558783
loop_
_publ_author_name
'Reichel, Marco'
'Unger, Cornelia'
'Dubovnik, Sviatlana'
'Roidl, Andreas'
'Kornath, Andreas'
'Karaghiosoff, Konstantin'

_publ_section_title
;
 Synthesis, structural and toxicological investigations of quarternary
 phosphonium salts containing the P-bonded bioisosteric CH2F moiety
;
_journal_issue 33
_journal_name_full 'New Journal of Chemistry'
_journal_page_first 14306
_journal_page_last 14315
_journal_paper_doi 10.1039/D0NJ02310H
_journal_volume 44
_journal_year 2020
_chemical_formula_moiety 'C4 H11 F I P'
_chemical_formula_sum 'C4 H11 F I P'
_chemical_formula_weight 236.00
_chemical_name_systematic
;
(Fluoromethyl)trimethylphosphonium iodide
;
_space_group_crystal_system orthorhombic
_space_group_IT_number 62
_space_group_name_Hall '-P 2ac 2n'
_space_group_name_H-M_alt 'P n m a'
_atom_sites_solution_hydrogens geom
_atom_sites_solution_primary direct
_atom_sites_solution_secondary difmap
_audit_creation_method SHELXL-2018/3
_audit_update_record
;
2020-04-04 deposited with the CCDC.	2020-08-03 downloaded from the CCDC.
;
_cell_angle_alpha 90
_cell_angle_beta 90
_cell_angle_gamma 90
_cell_formula_units_Z 4
_cell_length_a 12.1430(5)
_cell_length_b 7.3397(3)
_cell_length_c 9.2655(5)
_cell_measurement_reflns_used 2382
_cell_measurement_temperature 143(2)
_cell_measurement_theta_max 31.8860
_cell_measurement_theta_min 4.8560
_cell_volume 825.80(7)
_computing_cell_refinement
;
CrysAlisPro, Agilent Technologies,
Version 1.171.37.33 (release 27-03-2014 CrysAlis171 .NET)
(compiled Mar 27 2014,17:12:48)
;
_computing_data_collection
;
CrysAlisPro, Agilent Technologies,
Version 1.171.37.33 (release 27-03-2014 CrysAlis171 .NET)
(compiled Mar 27 2014,17:12:48)
;
_computing_data_reduction
;
CrysAlisPro, Agilent Technologies,
Version 1.171.37.33 (release 27-03-2014 CrysAlis171 .NET)
(compiled Mar 27 2014,17:12:48)
;
_computing_molecular_graphics
;
'ORTEP (M. N. Burnett, C. K. Johnson, ORTEP-III: Oak Ridge Thermal Ellipsoid
# Plot Program for Crystal Structure Illustrations, Oak Ridge National
# Laboratory Report ORNL-6895, 1996). Windows version (L. J. Farrugia, Univ.
# Glasgow) used --- SCHAKAL (E. Keller, University of  Freiburg (Breisgau),
# Germany, 1995)'
;
_computing_publication_material
;
PLATON (A. L. Spek, Acta Crystallogr, Sect. A, 1990, 46, C34, 1995 version).
# --- T.B.Cohen, Pure Appl. Chem. 1996,68,2339-2359 (atomic masses).
;
_computing_structure_refinement 'SHELXL-2018/3 (Sheldrick, 2018)'
_computing_structure_solution 'SHELXS-97 (Sheldrick, 1990)'
_diffrn_ambient_temperature 143(2)
_diffrn_detector_area_resol_mean 15.9809
_diffrn_measured_fraction_theta_full 0.994
_diffrn_measured_fraction_theta_max 0.996
_diffrn_measurement_device_type 'Xcalibur, Sapphire3'
_diffrn_measurement_method '\w scans'
_diffrn_radiation_type MoK\a
_diffrn_radiation_wavelength 0.71073
_diffrn_reflns_av_R_equivalents 0.0395
_diffrn_reflns_av_unetI/netI 0.0251
_diffrn_reflns_Laue_measured_fraction_full 0.994
_diffrn_reflns_Laue_measured_fraction_max 0.996
_diffrn_reflns_limit_h_max 17
_diffrn_reflns_limit_h_min -17
_diffrn_reflns_limit_k_max 10
_diffrn_reflns_limit_k_min -10
_diffrn_reflns_limit_l_max 11
_diffrn_reflns_limit_l_min -13
_diffrn_reflns_number 8368
_diffrn_reflns_point_group_measured_fraction_full 0.994
_diffrn_reflns_point_group_measured_fraction_max 0.996
_diffrn_reflns_theta_full 25.242
_diffrn_reflns_theta_max 30.493
_diffrn_reflns_theta_min 4.356
_diffrn_source 'Enhance (Mo) X-ray Source'
_exptl_absorpt_coefficient_mu 3.993
_exptl_absorpt_correction_T_max 1.00000
_exptl_absorpt_correction_T_min 0.52870
_exptl_absorpt_correction_type multi-scan
_exptl_absorpt_process_details
;
CrysAlisPro, Agilent Technologies,
Version 1.171.37.33 (release 27-03-2014 CrysAlis171 .NET)
(compiled Mar 27 2014,17:12:48)
Empirical absorption correction using spherical harmonics,
implemented in SCALE3 ABSPACK scaling algorithm.
;
_exptl_crystal_colour colourless
_exptl_crystal_density_diffrn 1.898
_exptl_crystal_description neadle
_exptl_crystal_F_000 448
_exptl_crystal_size_max 0.100
_exptl_crystal_size_mid 0.050
_exptl_crystal_size_min 0.050
_refine_diff_density_max 1.020
_refine_diff_density_min -0.573
_refine_diff_density_rms 0.102
_refine_ls_extinction_method none
_refine_ls_goodness_of_fit_ref 1.102
_refine_ls_hydrogen_treatment constr
_refine_ls_matrix_type full
_refine_ls_number_parameters 43
_refine_ls_number_reflns 1346
_refine_ls_number_restraints 0
_refine_ls_restrained_S_all 1.102
_refine_ls_R_factor_all 0.0313
_refine_ls_R_factor_gt 0.0223
_refine_ls_shift/su_max 0.001
_refine_ls_shift/su_mean 0.000
_refine_ls_structure_factor_coef Fsqd
_refine_ls_weighting_details 'w=1/[\s^2^(Fo^2^)+(0.0189P)^2^+0.0931P] where P=(Fo^2^+2Fc^2^)/3'
_refine_ls_weighting_scheme calc
_refine_ls_wR_factor_gt 0.0460
_refine_ls_wR_factor_ref 0.0504
_reflns_Friedel_coverage 0.000
_reflns_number_gt 1124
_reflns_number_total 1346
_reflns_threshold_expression 'I > 2\s(I)'
_cod_data_source_file d0nj02310h2.cif
_cod_data_source_block test1
_cod_depositor_comments
;Adding full bibliography for 1558783--1558787.cif.

 Adding full bibliography for 1558783--1558787.cif.
;
_cod_database_code 1558783
_shelx_shelxl_version_number 2018/3
_shelx_space_group_comment
;
The symmetry employed for this shelxl refinement is uniquely defined
by the following loop, which should always be used as a source of
symmetry information in preference to the above space-group names.
They are only intended as comments.
;

loop_
_space_group_symop_operation_xyz
'x, y, z'
'-x+1/2, -y, z+1/2'
'x+1/2, -y+1/2, -z+1/2'
'-x, y+1/2, -z'
'-x, -y, -z'
'x-1/2, y, -z-1/2'
'-x-1/2, y-1/2, z-1/2'
'x, -y-1/2, z'

loop_
_atom_site_label
_atom_site_type_symbol
_atom_site_fract_x
_atom_site_fract_y
_atom_site_fract_z
_atom_site_U_iso_or_equiv
_atom_site_adp_type
_atom_site_occupancy
_atom_site_site_symmetry_order
_atom_site_calc_flag
_atom_site_refinement_flags_posn
_atom_site_refinement_flags_adp
_atom_site_refinement_flags_occupancy
_atom_site_disorder_assembly
_atom_site_disorder_group
I1 I 0.59772(2) 0.250000 0.12587(2) 0.02987(8) Uani 1 2 d S T P . .
P1 P 0.28456(6) 0.750000 0.32796(9) 0.02236(16) Uani 1 2 d S T P . .
C1 C 0.1838(3) 0.750000 0.1901(4) 0.0342(8) Uani 1 2 d S T P A .
H1A H 0.220139 0.750000 0.095695 0.051 Uiso 1 2 calc R U P . .
H1B H 0.137727 0.640981 0.199177 0.051 Uiso 0.5 1 calc R U P . .
H1C H 0.137727 0.859019 0.199178 0.051 Uiso 0.5 1 calc R U P . .
C2 C 0.2200(3) 0.750000 0.4994(4) 0.0340(7) Uani 1 2 d S T P A .
H2A H 0.276366 0.750000 0.575144 0.051 Uiso 1 2 calc R U P . .
H2B H 0.174008 0.859019 0.508972 0.051 Uiso 0.5 1 calc R U P . .
H2C H 0.174008 0.640981 0.508972 0.051 Uiso 0.5 1 calc R U P . .
C3 C 0.37011(19) 0.5523(3) 0.3102(3) 0.0326(5) Uani 0.5 1 d . . P A 1
H3A H 0.324098 0.440991 0.310738 0.039 Uiso 0.5 1 calc R U P A 1
H3B H 0.410728 0.556982 0.217586 0.039 Uiso 0.5 1 calc R U P A 1
F1 F 0.4429(2) 0.5480(5) 0.4230(4) 0.0463(8) Uani 0.5 1 d . . P A 1
C3B C 0.37011(19) 0.5523(3) 0.3102(3) 0.0326(5) Uani 0.5 1 d . . P A 2
H3BA H 0.425902 0.552494 0.386577 0.049 Uiso 0.5 1 calc R U P A 2
H3BB H 0.324725 0.442422 0.318406 0.049 Uiso 0.5 1 calc R U P A 2
H3BC H 0.406481 0.554004 0.215747 0.049 Uiso 0.5 1 calc R U P A 2

loop_
_atom_site_aniso_label
_atom_site_aniso_U_11
_atom_site_aniso_U_22
_atom_site_aniso_U_33
_atom_site_aniso_U_23
_atom_site_aniso_U_13
_atom_site_aniso_U_12
I1 0.02413(11) 0.02877(13) 0.03672(14) 0.000 0.00118(8) 0.000
P1 0.0183(3) 0.0267(4) 0.0221(4) 0.000 0.0004(3) 0.000
C1 0.0269(15) 0.046(2) 0.0296(19) 0.000 -0.0077(13) 0.000
C2 0.0369(18) 0.0417(19) 0.0236(17) 0.000 0.0062(14) 0.000
C3 0.0269(11) 0.0326(13) 0.0382(14) -0.0022(11) -0.0008(10) 0.0050(10)
F1 0.0394(16) 0.056(2) 0.0436(19) 0.0025(16) -0.0110(14) 0.0161(16)
C3B 0.0269(11) 0.0326(13) 0.0382(14) -0.0022(11) -0.0008(10) 0.0050(10)

loop_
_atom_type_symbol
_atom_type_description
_atom_type_scat_dispersion_real
_atom_type_scat_dispersion_imag
_atom_type_scat_source
C C 0.0033 0.0016 'International Tables Vol C Tables 4.2.6.8 and 6.1.1.4'
H H 0.0000 0.0000 'International Tables Vol C Tables 4.2.6.8 and 6.1.1.4'
F F 0.0171 0.0103 'International Tables Vol C Tables 4.2.6.8 and 6.1.1.4'
P P 0.1023 0.0942 'International Tables Vol C Tables 4.2.6.8 and 6.1.1.4'
I I -0.4742 1.8119 'International Tables Vol C Tables 4.2.6.8 and 6.1.1.4'

loop_
_geom_angle_atom_site_label_1
_geom_angle_atom_site_label_2
_geom_angle_atom_site_label_3
_geom_angle
_geom_angle_site_symmetry_1
_geom_angle_site_symmetry_3
_geom_angle_publ_flag
C1 P1 C2 109.97(17) . . ?
C1 P1 C3B 109.55(11) . . ?
C2 P1 C3B 109.82(11) . . ?
C1 P1 C3 109.55(11) . . ?
C2 P1 C3 109.82(11) . . ?
C1 P1 C3 109.55(11) . 8_575 ?
C2 P1 C3 109.82(11) . 8_575 ?
C3B P1 C3 108.12(16) . 8_575 ?
C3 P1 C3 108.12(16) . 8_575 ?
F1 C3 P1 108.8(2) . . ?

loop_
_geom_bond_atom_site_label_1
_geom_bond_atom_site_label_2
_geom_bond_distance
_geom_bond_site_symmetry_2
_geom_bond_publ_flag
P1 C1 1.768(3) . ?
P1 C2 1.771(3) . ?
P1 C3B 1.792(2) . ?
P1 C3 1.792(2) . ?
P1 C3 1.792(2) 8_575 ?
C3 F1 1.370(4) . ?
